data_7206240
loop_
_publ_author_name
'Yoshida, Jun'
'Fuchiwaki, Junta'
'Nishikiori, Shin-Ichi'

_publ_section_title
;
 Structural transformation of pyridinium iodide proceeding in the solid
 state
;
_journal_issue 14
_journal_name_full CrystEngComm
_journal_page_first 4635
_journal_paper_doi 10.1039/c1ce05193h
_journal_volume 13
_journal_year 2011
_chemical_absolute_configuration ad
_chemical_formula_moiety 'C13 H12 N O, 0.5(I3), 0.5(I)'
_chemical_formula_sum 'C13 H12 I2 N O'
_chemical_formula_weight 452.04
_chemical_name_systematic
;
?
;
_space_group_crystal_system orthorhombic
_space_group_IT_number 18
_space_group_name_Hall 'P 2 2ab'
_space_group_name_H-M_alt 'P 21 21 2'
_symmetry_space_group_name_Hall 'P 2 2ab'
_symmetry_space_group_name_H-M 'P 21 21 2'
_atom_sites_solution_hydrogens geom
_atom_sites_solution_primary direct
_atom_sites_solution_secondary difmap
_cell_angle_alpha 90
_cell_angle_beta 90
_cell_angle_gamma 90
_cell_formula_units_Z 4
_cell_length_a 9.1134(3)
_cell_length_b 11.0264(4)
_cell_length_c 14.6077(6)
_cell_measurement_reflns_used 9974
_cell_measurement_temperature 100(2)
_cell_measurement_theta_max 27.4528
_cell_measurement_theta_min 2.7888
_cell_volume 1467.90(9)
_computing_cell_refinement 'SAINT V7.68A (Bruker AXS, 2009)'
_computing_data_reduction 'SAINT V7.68A (Bruker AXS, 2009)'
_computing_structure_refinement 'SHELXL-97 (Sheldrick, 1997)'
_computing_structure_solution 'SHELXS-97 (Sheldrick, 1990)'
_diffrn_ambient_temperature 100(2)
_diffrn_detector_area_resol_mean 8.3333
_diffrn_measured_fraction_theta_full 0.998
_diffrn_measured_fraction_theta_max 0.998
_diffrn_measurement_device_type 'CCD area detector'
_diffrn_measurement_method 'phi and omega scans'
_diffrn_radiation_monochromator graphite
_diffrn_radiation_source 'fine-focus sealed tube'
_diffrn_radiation_type MoK\a
_diffrn_radiation_wavelength 0.71073
_diffrn_reflns_av_R_equivalents 0.0246
_diffrn_reflns_av_unetI/netI 0.0196
_diffrn_reflns_limit_h_max 11
_diffrn_reflns_limit_h_min -11
_diffrn_reflns_limit_k_max 14
_diffrn_reflns_limit_k_min -14
_diffrn_reflns_limit_l_max 18
_diffrn_reflns_limit_l_min -18
_diffrn_reflns_number 16391
_diffrn_reflns_theta_full 27.46
_diffrn_reflns_theta_max 27.46
_diffrn_reflns_theta_min 2.63
_exptl_absorpt_coefficient_mu 4.27
_exptl_absorpt_correction_T_max 0.76
_exptl_absorpt_correction_T_min 0.55
_exptl_absorpt_correction_type multi-scan
_exptl_absorpt_process_details 'SADABS V2008/1 (Bruker AXS)'
_exptl_crystal_colour red
_exptl_crystal_density_diffrn 2.045
_exptl_crystal_density_method 'not measured'
_exptl_crystal_description prism
_exptl_crystal_F_000 844
_exptl_crystal_size_max 0.39
_exptl_crystal_size_mid 0.14
_exptl_crystal_size_min 0.07
_refine_diff_density_max 0.324
_refine_diff_density_min -0.35
_refine_diff_density_rms 0.064
_refine_ls_abs_structure_details 'Flack H D (1983), Acta Cryst. A39, 876-881'
_refine_ls_abs_structure_Flack 0.014(17)
_refine_ls_extinction_method none
_refine_ls_goodness_of_fit_ref 1.065
_refine_ls_hydrogen_treatment noref
_refine_ls_matrix_type full
_refine_ls_number_parameters 155
_refine_ls_number_reflns 3360
_refine_ls_number_restraints 0
_refine_ls_restrained_S_all 1.065
_refine_ls_R_factor_all 0.0145
_refine_ls_R_factor_gt 0.0136
_refine_ls_shift/su_max 0.003
_refine_ls_shift/su_mean 0
_refine_ls_structure_factor_coef Fsqd
_refine_ls_weighting_details 'calc w=1/[\s^2^(Fo^2^)+(0.0087P)^2^+0.5580P] where P=(Fo^2^+2Fc^2^)/3'
_refine_ls_weighting_scheme calc
_refine_ls_wR_factor_ref 0.0306
_reflns_number_gt 3271
_reflns_number_total 3360
_reflns_threshold_expression >2sigma(I)
_cod_data_source_file c1ce05193h.txt
_cod_data_source_block 1-I-I3-
_cod_database_code 7206240

loop_
_symmetry_equiv_pos_as_xyz
'x, y, z'
'-x, -y, z'
'x+1/2, -y+1/2, -z'
'-x+1/2, y+1/2, -z'

loop_
_atom_site_label
_atom_site_fract_x
_atom_site_fract_y
_atom_site_fract_z
_atom_site_U_iso_or_equiv
_atom_site_adp_type
_atom_site_calc_flag
_atom_site_refinement_flags
_atom_site_occupancy
_atom_site_disorder_assembly
_atom_site_disorder_group
_atom_site_type_symbol
C1 0.0575(3) 0.2267(2) 0.30194(17) 0.0178(5) Uani d . 1 . . C
H1 -0.0001 0.2889 0.329 0.021 Uiso calc R 1 . . H
C2 0.0509(3) 0.2078(2) 0.20946(17) 0.0199(5) Uani d . 1 . . C
H2 -0.0116 0.2563 0.1725 0.024 Uiso calc R 1 . . H
C3 0.1354(3) 0.1178(2) 0.16997(18) 0.0232(5) Uani d . 1 . . C
H3 0.1312 0.1036 0.1059 0.028 Uiso calc R 1 . . H
C4 0.2267(3) 0.0485(2) 0.22541(18) 0.0240(5) Uani d . 1 . . C
H4 0.2867 -0.0129 0.1993 0.029 Uiso calc R 1 . . H
C5 0.2296(3) 0.06914(19) 0.31810(16) 0.0188(5) Uani d . 1 . . C
H5 0.2909 0.0212 0.3563 0.023 Uiso calc R 1 . . H
N1 0.14572(19) 0.15736(17) 0.35516(13) 0.0139(4) Uani d . 1 . . N
C6 0.1537(2) 0.1805(2) 0.45361(15) 0.0151(4) Uani d . 1 . . C
H6 0.1793 0.2667 0.4639 0.018 Uiso calc R 1 . . H
H7 0.2328 0.1302 0.4804 0.018 Uiso calc R 1 . . H
C7 0.0096(2) 0.15223(17) 0.50217(14) 0.0139(4) Uani d . 1 . . C
C8 0.0103(3) 0.16573(18) 0.60320(13) 0.0143(4) Uani d . 1 . . C
C9 0.1283(3) 0.2180(2) 0.64992(17) 0.0184(5) Uani d . 1 . . C
H8 0.2101 0.2481 0.6166 0.022 Uiso calc R 1 . . H
C10 0.1265(3) 0.2260(3) 0.74413(17) 0.0229(6) Uani d . 1 . . C
H9 0.2069 0.262 0.7754 0.027 Uiso calc R 1 . . H
C11 0.0077(3) 0.1815(2) 0.79365(15) 0.0225(5) Uani d . 1 . . C
H10 0.0066 0.1875 0.8585 0.027 Uiso calc R 1 . . H
C12 -0.1094(3) 0.1284(2) 0.74788(16) 0.0194(5) Uani d . 1 . . C
H11 -0.1901 0.0972 0.7816 0.023 Uiso calc R 1 . . H
C13 -0.1090(2) 0.1207(2) 0.65373(17) 0.0160(5) Uani d . 1 . . C
H12 -0.1898 0.0848 0.6229 0.019 Uiso calc R 1 . . H
O1 -0.09795(16) 0.11951(14) 0.45948(11) 0.0181(3) Uani d . 1 . . O
I1 0 0.5 0.466725(13) 0.01648(5) Uani d S 1 . . I
I2 0.258054(18) 0.342184(14) 0.990830(10) 0.02563(4) Uani d . 1 . . I
I3 0 0.5 0.992396(14) 0.02163(5) Uani d S 1 . . I

loop_
_atom_site_aniso_label
_atom_site_aniso_U_11
_atom_site_aniso_U_22
_atom_site_aniso_U_33
_atom_site_aniso_U_12
_atom_site_aniso_U_13
_atom_site_aniso_U_23
C1 0.0148(11) 0.0196(11) 0.0191(13) -0.0003(9) -0.0009(9) 0.0014(10)
C2 0.0203(12) 0.0219(12) 0.0175(13) -0.0057(9) -0.0030(9) 0.0034(10)
C3 0.0310(14) 0.0235(13) 0.0152(12) -0.0096(10) 0.0018(10) -0.0040(10)
C4 0.0301(14) 0.0206(11) 0.0214(12) -0.0008(11) 0.0081(12) -0.0036(10)
C5 0.0205(12) 0.0160(11) 0.0198(11) 0.0015(9) 0.0037(10) -0.0012(9)
N1 0.0138(9) 0.0145(9) 0.0134(9) -0.0022(8) 0.0013(7) -0.0001(8)
C6 0.0140(10) 0.0179(11) 0.0134(11) -0.0005(8) 0.0002(8) -0.0022(9)
C7 0.0144(9) 0.0097(8) 0.0177(10) 0.0017(9) 0.0003(10) 0.0012(8)
C8 0.0147(10) 0.0125(9) 0.0156(10) 0.0033(10) 0.0017(10) 0.0009(8)
C9 0.0155(11) 0.0219(12) 0.0179(12) -0.0046(10) 0.0008(9) 0.0004(10)
C10 0.0185(13) 0.0301(13) 0.0200(14) -0.0038(11) -0.0017(10) -0.0015(11)
C11 0.0258(12) 0.0291(12) 0.0127(10) 0.0003(13) 0.0009(11) -0.0016(9)
C12 0.0166(12) 0.0224(13) 0.0192(13) 0.0020(9) 0.0052(9) 0.0035(9)
C13 0.0127(11) 0.0146(11) 0.0207(12) 0.0031(8) -0.0004(9) -0.0003(9)
O1 0.0153(8) 0.0211(8) 0.0180(9) -0.0010(6) -0.0014(7) -0.0012(7)
I1 0.01340(8) 0.01467(8) 0.02137(10) 0.00080(8) 0 0
I2 0.02686(8) 0.03457(8) 0.01546(7) 0.00285(7) -0.00099(7) 0.00523(6)
I3 0.02339(10) 0.02641(10) 0.01510(10) -0.00466(9) 0 0

loop_
_atom_type_symbol
_atom_type_description
_atom_type_scat_dispersion_real
_atom_type_scat_dispersion_imag
_atom_type_scat_source
C C 0.0033 0.0016 'International Tables Vol C Tables 4.2.6.8 and 6.1.1.4'
H H 0 0 'International Tables Vol C Tables 4.2.6.8 and 6.1.1.4'
N N 0.0061 0.0033 'International Tables Vol C Tables 4.2.6.8 and 6.1.1.4'
O O 0.0106 0.006 'International Tables Vol C Tables 4.2.6.8 and 6.1.1.4'
I I -0.4742 1.8119 'International Tables Vol C Tables 4.2.6.8 and 6.1.1.4'

loop_
_geom_angle_atom_site_label_1
_geom_angle_atom_site_label_2
_geom_angle_atom_site_label_3
_geom_angle
_geom_angle_site_symmetry_1
_geom_angle_site_symmetry_3
_geom_angle_publ_flag
N1 C1 C2 120.4(2) . . ?
N1 C1 H1 119.8 . . ?
C2 C1 H1 119.8 . . ?
C1 C2 C3 119.8(2) . . ?
C1 C2 H2 120.1 . . ?
C3 C2 H2 120.1 . . ?
C2 C3 C4 119.0(2) . . ?
C2 C3 H3 120.5 . . ?
C4 C3 H3 120.5 . . ?
C5 C4 C3 119.7(2) . . ?
C5 C4 H4 120.2 . . ?
C3 C4 H4 120.2 . . ?
N1 C5 C4 120.3(2) . . ?
N1 C5 H5 119.9 . . ?
C4 C5 H5 119.9 . . ?
C5 N1 C1 120.8(2) . . ?
C5 N1 C6 119.44(19) . . ?
C1 N1 C6 119.71(19) . . ?
N1 C6 C7 112.26(17) . . ?
N1 C6 H6 109.2 . . ?
C7 C6 H6 109.2 . . ?
N1 C6 H7 109.2 . . ?
C7 C6 H7 109.2 . . ?
H6 C6 H7 107.9 . . ?
O1 C7 C8 122.9(2) . . ?
O1 C7 C6 121.08(19) . . ?
C8 C7 C6 116.03(19) . . ?
C9 C8 C13 119.0(2) . . ?
C9 C8 C7 122.0(2) . . ?
C13 C8 C7 118.9(2) . . ?
C10 C9 C8 120.3(2) . . ?
C10 C9 H8 119.8 . . ?
C8 C9 H8 119.8 . . ?
C9 C10 C11 120.4(2) . . ?
C9 C10 H9 119.8 . . ?
C11 C10 H9 119.8 . . ?
C12 C11 C10 119.8(2) . . ?
C12 C11 H10 120.1 . . ?
C10 C11 H10 120.1 . . ?
C13 C12 C11 120.3(2) . . ?
C13 C12 H11 119.8 . . ?
C11 C12 H11 119.8 . . ?
C12 C13 C8 120.3(2) . . ?
C12 C13 H12 119.9 . . ?
C8 C13 H12 119.9 . . ?
I2 I3 I2 179.105(9) 2_565 . ?

loop_
_geom_bond_atom_site_label_1
_geom_bond_atom_site_label_2
_geom_bond_site_symmetry_2
_geom_bond_distance
_geom_bond_publ_flag
C1 N1 . 1.355(3) ?
C1 C2 . 1.368(4) ?
C1 H1 . 0.95 ?
C2 C3 . 1.382(4) ?
C2 H2 . 0.95 ?
C3 C4 . 1.390(4) ?
C3 H3 . 0.95 ?
C4 C5 . 1.373(3) ?
C4 H4 . 0.95 ?
C5 N1 . 1.350(3) ?
C5 H5 . 0.95 ?
N1 C6 . 1.462(3) ?
C6 C7 . 1.525(3) ?
C6 H6 . 0.99 ?
C6 H7 . 0.99 ?
C7 O1 . 1.217(3) ?
C7 C8 . 1.483(3) ?
C8 C9 . 1.398(3) ?
C8 C13 . 1.405(3) ?
C9 C10 . 1.379(3) ?
C9 H8 . 0.95 ?
C10 C11 . 1.392(4) ?
C10 H9 . 0.95 ?
C11 C12 . 1.389(4) ?
C11 H10 . 0.95 ?
C12 C13 . 1.378(3) ?
C12 H11 . 0.95 ?
C13 H12 . 0.95 ?
I2 I3 . 2.92563(17) ?
I3 I2 2_565 2.92563(17) ?

loop_
_geom_torsion_atom_site_label_1
_geom_torsion_atom_site_label_2
_geom_torsion_atom_site_label_3
_geom_torsion_atom_site_label_4
_geom_torsion
_geom_torsion_site_symmetry_1
_geom_torsion_site_symmetry_2
_geom_torsion_site_symmetry_3
_geom_torsion_site_symmetry_4
_geom_torsion_publ_flag
N1 C1 C2 C3 -0.4(4) . . . . ?
C1 C2 C3 C4 -0.4(4) . . . . ?
C2 C3 C4 C5 1.0(4) . . . . ?
C3 C4 C5 N1 -0.8(4) . . . . ?
C4 C5 N1 C1 0.0(3) . . . . ?
C4 C5 N1 C6 -178.1(2) . . . . ?
C2 C1 N1 C5 0.6(3) . . . . ?
C2 C1 N1 C6 178.7(2) . . . . ?
C5 N1 C6 C7 -115.0(2) . . . . ?
C1 N1 C6 C7 66.8(3) . . . . ?
N1 C6 C7 O1 -3.0(3) . . . . ?
N1 C6 C7 C8 176.35(17) . . . . ?
O1 C7 C8 C9 -171.7(2) . . . . ?
C6 C7 C8 C9 9.1(3) . . . . ?
O1 C7 C8 C13 10.7(3) . . . . ?
C6 C7 C8 C13 -168.63(19) . . . . ?
C13 C8 C9 C10 -0.6(3) . . . . ?
C7 C8 C9 C10 -178.3(2) . . . . ?
C8 C9 C10 C11 0.4(4) . . . . ?
C9 C10 C11 C12 0.3(4) . . . . ?
C10 C11 C12 C13 -0.7(4) . . . . ?
C11 C12 C13 C8 0.5(3) . . . . ?
C9 C8 C13 C12 0.2(3) . . . . ?
C7 C8 C13 C12 177.9(2) . . . . ?
